data_7248642
loop_
_publ_author_name
'Pacholak, P.'
'Durka, K.'
'Wo\'zniak, K.'
'Krajewska, J.'
'Laudy, A. E.'
'Luli\'nski, S.'

_publ_section_title
;
 Ethynyl-substituted benzosiloxaboroles: the role of C(\p)&#x22EF;B
 interactions in their crystal packing and use in Cu(i)-catalyzed
 1,3-dipolar cycloaddition
;
_journal_issue 23
_journal_name_full 'RSC Advances'
_journal_page_first 16069
_journal_page_last 16082
_journal_paper_doi 10.1039/D4RA02137A
_journal_volume 14
_journal_year 2024
_chemical_formula_moiety 'C10 H10 B F O2 Si, C2 H3 N'
_chemical_formula_sum 'C12 H13 B F N O2 Si'
_chemical_formula_weight 261.13
_chemical_name_systematic
;
6-Ethynyl-7-fluoro-1,1-dimethylbenzo[c][1,2,5]oxasilaborol-3(1H)-ol MeCN monosolvate
;
_space_group_crystal_system monoclinic
_space_group_IT_number 11
_space_group_name_Hall '-P 2yb'
_space_group_name_H-M_alt 'P 1 21/m 1'
_atom_sites_solution_hydrogens mixed
_audit_creation_method SHELXL-2013
_audit_update_record
;
2023-10-27 deposited with the CCDC.	2024-05-14 downloaded from the CCDC.
;
_cell_angle_alpha 90
_cell_angle_beta 97.153(2)
_cell_angle_gamma 90
_cell_formula_units_Z 2
_cell_length_a 8.6127(2)
_cell_length_b 7.0177(2)
_cell_length_c 11.1617(3)
_cell_measurement_reflns_used 7108
_cell_measurement_temperature 100(2)
_cell_measurement_theta_max 33.3800
_cell_measurement_theta_min 2.3850
_cell_volume 669.38(3)
_computing_cell_refinement 'CrysAlisPro 1.171.39.46 (Rigaku OD, 2018)'
_computing_data_collection 'CrysAlisPro 1.171.39.46 (Rigaku OD, 2018)'
_computing_data_reduction 'CrysAlisPro 1.171.39.46 (Rigaku OD, 2018)'
_computing_structure_refinement 'SHELXL-2013 (Sheldrick, 2013)'
_diffrn_ambient_environment N~2~
_diffrn_ambient_temperature 100(2)
_diffrn_detector 'CCD plate'
_diffrn_detector_area_resol_mean 8.0013
_diffrn_detector_type Eos
_diffrn_measured_fraction_theta_full 0.999
_diffrn_measured_fraction_theta_max 0.950
_diffrn_measurement_device 'four-circle diffractometer'
_diffrn_measurement_device_type 'SuperNova, Single source at offset/far, Eos'
_diffrn_radiation_monochromator mirror
_diffrn_radiation_probe x-ray
_diffrn_radiation_type MoK\a
_diffrn_radiation_wavelength 0.71073
_diffrn_reflns_av_R_equivalents 0.0292
_diffrn_reflns_av_unetI/netI 0.0228
_diffrn_reflns_Laue_measured_fraction_full 0.999
_diffrn_reflns_Laue_measured_fraction_max 0.950
_diffrn_reflns_limit_h_max 12
_diffrn_reflns_limit_h_min -13
_diffrn_reflns_limit_k_max 10
_diffrn_reflns_limit_k_min -10
_diffrn_reflns_limit_l_max 17
_diffrn_reflns_limit_l_min -16
_diffrn_reflns_number 14332
_diffrn_reflns_point_group_measured_fraction_full 0.999
_diffrn_reflns_point_group_measured_fraction_max 0.950
_diffrn_reflns_theta_full 25.242
_diffrn_reflns_theta_max 33.833
_diffrn_reflns_theta_min 2.383
_diffrn_source 'micro-focus sealed X-ray tube'
_diffrn_source_type 'SuperNova (Mo) X-ray Source'
_exptl_absorpt_coefficient_mu 0.179
_exptl_absorpt_correction_T_max 1.000
_exptl_absorpt_correction_T_min 0.708
_exptl_absorpt_correction_type gaussian
_exptl_absorpt_process_details
;
CrysAlisPro 1.171.39.46 (Rigaku Oxford Diffraction, 2018)
Numerical absorption correction based on gaussian integration over
			a multifaceted crystal model
Empirical absorption correction using spherical harmonics,
 implemented in SCALE3 ABSPACK scaling algorithm.
;
_exptl_crystal_colour colourles
_exptl_crystal_density_diffrn 1.296
_exptl_crystal_description block
_exptl_crystal_F_000 272
_exptl_crystal_size_max 0.212
_exptl_crystal_size_mid 0.174
_exptl_crystal_size_min 0.074
_refine_diff_density_max 0.466
_refine_diff_density_min -0.343
_refine_diff_density_rms 0.055
_refine_ls_extinction_method none
_refine_ls_goodness_of_fit_ref 1.085
_refine_ls_hydrogen_treatment mixed
_refine_ls_matrix_type full
_refine_ls_number_parameters 114
_refine_ls_number_reflns 2733
_refine_ls_number_restraints 1
_refine_ls_restrained_S_all 1.084
_refine_ls_R_factor_all 0.0402
_refine_ls_R_factor_gt 0.0335
_refine_ls_shift/su_max 0.001
_refine_ls_shift/su_mean 0.000
_refine_ls_structure_factor_coef Fsqd
_refine_ls_weighting_details 'w=1/[\s^2^(Fo^2^)+(0.0481P)^2^+0.1473P] where P=(Fo^2^+2Fc^2^)/3'
_refine_ls_weighting_scheme calc
_refine_ls_wR_factor_gt 0.0916
_refine_ls_wR_factor_ref 0.0971
_reflns_Friedel_coverage 0.000
_reflns_number_gt 2374
_reflns_number_total 2733
_reflns_threshold_expression 'I > 2\s(I)'
_cod_data_source_file d4ra02137a2.cif
_cod_data_source_block 1c_MeCN
_cod_original_sg_symbol_H-M 'P 21/m'
_cod_database_code 7248642
_shelx_space_group_comment
;
The symmetry employed for this shelxl refinement is uniquely defined
by the following loop, which should always be used as a source of
symmetry information in preference to the above space-group names.
They are only intended as comments.
;
_oxdiff_exptl_absorpt_empirical_full_min 0.845
_oxdiff_exptl_absorpt_empirical_full_max 1.211
_oxdiff_exptl_absorpt_empirical_details
;
Empirical correction (ABSPACK) includes:
- Absorption correction using spherical harmonics
- Frame scaling
;
_shelxl_version_number 2013-4

loop_
_space_group_symop_operation_xyz
'x, y, z'
'-x, y+1/2, -z'
'-x, -y, -z'
'x, -y-1/2, z'

loop_
_atom_site_label
_atom_site_type_symbol
_atom_site_fract_x
_atom_site_fract_y
_atom_site_fract_z
_atom_site_U_iso_or_equiv
_atom_site_adp_type
_atom_site_occupancy
_atom_site_site_symmetry_order
_atom_site_calc_flag
_atom_site_refinement_flags_posn
_atom_site_refinement_flags_adp
_atom_site_refinement_flags_occupancy
_atom_site_disorder_assembly
_atom_site_disorder_group
Si1 Si 0.20027(4) 0.2500 0.70191(3) 0.01311(9) Uani 1 2 d S T P . .
F1 F 0.24624(9) 0.2500 0.40784(7) 0.01870(16) Uani 1 2 d S T P . .
O2 O 0.31294(10) 0.2500 0.83497(8) 0.01771(18) Uani 1 2 d S T P . .
O1 O 0.57324(11) 0.2500 0.92786(8) 0.0222(2) Uani 1 2 d DS T P . .
C8 C 0.53078(14) 0.2500 0.31252(10) 0.0149(2) Uani 1 2 d S T P . .
C3 C 0.37946(13) 0.2500 0.48699(10) 0.01289(19) Uani 1 2 d S T P . .
C1 C 0.50759(13) 0.2500 0.69058(10) 0.01286(19) Uani 1 2 d S T P . .
C5 C 0.65964(14) 0.2500 0.52285(10) 0.0149(2) Uani 1 2 d S T P . .
H5 H 0.7587 0.2500 0.4937 0.018 Uiso 1 2 calc R U P . .
C4 C 0.52231(13) 0.2500 0.44007(10) 0.0128(2) Uani 1 2 d S T P . .
C2 C 0.36773(13) 0.2500 0.60938(10) 0.01265(19) Uani 1 2 d S T P . .
B1 B 0.47093(16) 0.2500 0.82542(12) 0.0155(2) Uani 1 2 d S T P . .
C9 C 0.54425(15) 0.2500 0.20698(11) 0.0189(2) Uani 1 2 d S T P . .
H9 H 0.5549 0.2500 0.1233 0.023 Uiso 1 2 calc R U P . .
C6 C 0.65257(14) 0.2500 0.64647(10) 0.0150(2) Uani 1 2 d S T P . .
H6 H 0.7464 0.2500 0.7011 0.018 Uiso 1 2 calc R U P . .
C7 C 0.07800(11) 0.03234(13) 0.68827(9) 0.02049(17) Uani 1 1 d . . . . .
H7A H 0.1455 -0.0804 0.6989 0.031 Uiso 1 1 calc R U . . .
H7B H 0.0166 0.0287 0.6082 0.031 Uiso 1 1 calc R U . . .
H7C H 0.0071 0.0335 0.7505 0.031 Uiso 1 1 calc R U . . .
H1 H 0.6697(12) 0.2500 0.9218(18) 0.031 Uiso 1 2 d DS U P . .
N1 N 0.90706(15) 0.2500 0.95509(12) 0.0275(3) Uani 1 2 d S T P . .
C11 C 1.17786(16) 0.2500 1.08832(13) 0.0230(3) Uani 1 2 d S T P . .
C10 C 1.02588(16) 0.2500 1.01424(12) 0.0213(2) Uani 1 2 d S T P . .
H11B H 1.2329(14) 0.145(2) 1.0669(12) 0.032 Uiso 1 1 d . U . . .
H11A H 1.164(2) 0.2500 1.1768(18) 0.032 Uiso 1 2 d S U P . .

loop_
_atom_site_aniso_label
_atom_site_aniso_U_11
_atom_site_aniso_U_22
_atom_site_aniso_U_33
_atom_site_aniso_U_23
_atom_site_aniso_U_13
_atom_site_aniso_U_12
Si1 0.01189(15) 0.01575(15) 0.01215(15) 0.000 0.00328(11) 0.000
F1 0.0133(3) 0.0297(4) 0.0123(3) 0.000 -0.0016(2) 0.000
O2 0.0146(4) 0.0276(5) 0.0115(4) 0.000 0.0036(3) 0.000
O1 0.0171(4) 0.0385(5) 0.0107(4) 0.000 0.0010(3) 0.000
C8 0.0144(5) 0.0174(5) 0.0132(5) 0.000 0.0026(4) 0.000
C3 0.0120(5) 0.0149(4) 0.0114(4) 0.000 0.0000(3) 0.000
C1 0.0129(5) 0.0150(4) 0.0106(4) 0.000 0.0012(3) 0.000
C5 0.0130(5) 0.0198(5) 0.0122(5) 0.000 0.0035(4) 0.000
C4 0.0151(5) 0.0135(4) 0.0101(4) 0.000 0.0023(4) 0.000
C2 0.0124(5) 0.0138(4) 0.0119(5) 0.000 0.0021(4) 0.000
B1 0.0154(6) 0.0210(6) 0.0102(5) 0.000 0.0020(4) 0.000
C9 0.0184(5) 0.0255(6) 0.0131(5) 0.000 0.0030(4) 0.000
C6 0.0130(5) 0.0206(5) 0.0113(4) 0.000 0.0009(4) 0.000
C7 0.0179(4) 0.0189(4) 0.0255(4) -0.0015(3) 0.0061(3) -0.0027(3)
N1 0.0216(5) 0.0332(6) 0.0267(6) 0.000 -0.0005(4) 0.000
C11 0.0178(6) 0.0316(7) 0.0190(6) 0.000 -0.0001(4) 0.000
C10 0.0199(6) 0.0253(6) 0.0188(6) 0.000 0.0027(4) 0.000

loop_
_atom_type_symbol
_atom_type_description
_atom_type_scat_dispersion_real
_atom_type_scat_dispersion_imag
_atom_type_scat_source
C C 0.0033 0.0016 'International Tables Vol C Tables 4.2.6.8 and 6.1.1.4'
H H 0.0000 0.0000 'International Tables Vol C Tables 4.2.6.8 and 6.1.1.4'
B B 0.0013 0.0007 'International Tables Vol C Tables 4.2.6.8 and 6.1.1.4'
O O 0.0106 0.0060 'International Tables Vol C Tables 4.2.6.8 and 6.1.1.4'
Si Si 0.0817 0.0704 'International Tables Vol C Tables 4.2.6.8 and 6.1.1.4'
N N 0.0061 0.0033 'International Tables Vol C Tables 4.2.6.8 and 6.1.1.4'
F F 0.0171 0.0103 'International Tables Vol C Tables 4.2.6.8 and 6.1.1.4'

loop_
_exptl_crystal_face_index_h
_exptl_crystal_face_index_k
_exptl_crystal_face_index_l
_exptl_crystal_face_perp_dist
0 1 5 0.0543
-2 5 1 0.0836
-5 1 0 0.0799
-5 -1 0 0.0821
2 -5 -1 0.0968
0 -1 -5 0.0199
5 1 0 0.1122
-1 0 0 0.0749
0 -1 5 0.0281
1 5 -2 0.0907

loop_
_geom_angle_atom_site_label_1
_geom_angle_atom_site_label_2
_geom_angle_atom_site_label_3
_geom_angle
_geom_angle_site_symmetry_1
_geom_angle_site_symmetry_3
_geom_angle_publ_flag
O2 Si1 C7 109.56(4) . . ?
O2 Si1 C7 109.56(4) . 4_565 ?
C7 Si1 C7 111.24(6) . 4_565 ?
O2 Si1 C2 95.06(5) . . ?
C7 Si1 C2 115.05(3) . . ?
C7 Si1 C2 115.05(3) 4_565 . ?
B1 O2 Si1 113.66(8) . . ?
B1 O1 H1 118.5(14) . . ?
C9 C8 C4 177.37(13) . . ?
F1 C3 C2 118.88(10) . . ?
F1 C3 C4 117.95(10) . . ?
C2 C3 C4 123.17(10) . . ?
C6 C1 C2 120.07(10) . . ?
C6 C1 B1 129.07(10) . . ?
C2 C1 B1 110.86(10) . . ?
C6 C5 C4 121.00(11) . . ?
C6 C5 H5 119.5 . . ?
C4 C5 H5 119.5 . . ?
C3 C4 C5 117.49(10) . . ?
C3 C4 C8 121.90(10) . . ?
C5 C4 C8 120.61(10) . . ?
C3 C2 C1 118.17(10) . . ?
C3 C2 Si1 134.43(9) . . ?
C1 C2 Si1 107.40(8) . . ?
O1 B1 O2 118.67(11) . . ?
O1 B1 C1 128.31(11) . . ?
O2 B1 C1 113.02(10) . . ?
C8 C9 H9 180.0 . . ?
C5 C6 C1 120.10(10) . . ?
C5 C6 H6 120.0 . . ?
C1 C6 H6 120.0 . . ?
Si1 C7 H7A 109.5 . . ?
Si1 C7 H7B 109.5 . . ?
H7A C7 H7B 109.5 . . ?
Si1 C7 H7C 109.5 . . ?
H7A C7 H7C 109.5 . . ?
H7B C7 H7C 109.5 . . ?
C10 C11 H11B 107.8(8) . . ?
C10 C11 H11A 110.1(12) . . ?
H11B C11 H11A 112.4(10) . . ?
N1 C10 C11 179.39(15) . . ?

loop_
_geom_bond_atom_site_label_1
_geom_bond_atom_site_label_2
_geom_bond_distance
_geom_bond_site_symmetry_2
_geom_bond_publ_flag
Si1 O2 1.6699(9) . ?
Si1 C7 1.8508(9) . ?
Si1 C7 1.8508(9) 4_565 ?
Si1 C2 1.8756(12) . ?
F1 C3 1.3582(13) . ?
O2 B1 1.3781(16) . ?
O1 B1 1.3539(16) . ?
O1 H1 0.842(9) . ?
C8 C9 1.1980(17) . ?
C8 C4 1.4345(16) . ?
C3 C2 1.3823(16) . ?
C3 C4 1.3959(16) . ?
C1 C6 1.3981(16) . ?
C1 C2 1.4144(15) . ?
C1 B1 1.5759(17) . ?
C5 C6 1.3887(16) . ?
C5 C4 1.4073(15) . ?
C5 H5 0.9500 . ?
C9 H9 0.9500 . ?
C6 H6 0.9500 . ?
C7 H7A 0.9800 . ?
C7 H7B 0.9800 . ?
C7 H7C 0.9800 . ?
N1 C10 1.1467(18) . ?
C11 C10 1.4587(18) . ?
C11 H11B 0.925(14) . ?
C11 H11A 1.01(2) . ?

loop_
_exptl_oxdiff_crystal_face_indexfrac_h
_exptl_oxdiff_crystal_face_indexfrac_k
_exptl_oxdiff_crystal_face_indexfrac_l
_exptl_oxdiff_crystal_face_x
_exptl_oxdiff_crystal_face_y
_exptl_oxdiff_crystal_face_z
-0.0006 0.9976 5.0010 -0.1162 -0.3084 0.0646
-2.0003 5.0015 1.0066 -0.5329 -0.0140 -0.0183
-5.0034 1.0029 0.0022 -0.2068 0.0198 -0.3734
-5.0040 -0.9975 -0.0003 -0.0127 0.0017 -0.4272
2.0003 -5.0015 -1.0066 0.5329 0.0140 0.0183
0.0006 -0.9976 -5.0010 0.1162 0.3084 -0.0646
5.0040 0.9975 0.0003 0.0127 -0.0017 0.4272
-1.0007 0.0005 0.0002 -0.0220 0.0022 -0.0801
-0.0011 -1.0027 4.9985 0.0779 -0.3265 0.0109
1.0024 5.0014 -1.9938 -0.4556 0.1700 0.1992
